data_7103029
loop_
_publ_author_name
'Metrangolo, Pierangelo'
'Meyer, Frank'
'Pilati, Tullio'
'Resnati, Giuseppe'
'Terraneo, Giancarlo'

_publ_section_title
;
 Mutual induced coordination in halogen-bonded anionic assemblies with
 (6,3) cation-templated topologies.
;
_journal_issue 14
_journal_name_full 'Chemical communications (Cambridge, England)'
_journal_page_first 1635
_journal_page_last 1637
_journal_paper_doi 10.1039/b716879a
_journal_year 2008
_chemical_formula_moiety '0.73(C8 H20 P 1+), 0.27(C8 H20 N 1+), C6 F3 I3, I 1-'
_chemical_formula_sum 'C14 H20 F3 I4 N0.27 P0.73'
_chemical_formula_weight 779.28
_chemical_name_systematic
;
?
;
_space_group_IT_number 167
_symmetry_cell_setting trigonal
_symmetry_space_group_name_Hall '-R 3 2"c'
_symmetry_space_group_name_H-M 'R -3 c :H'
_atom_sites_solution_hydrogens geom
_atom_sites_solution_primary direct
_atom_sites_solution_secondary difmap
_audit_creation_method SHELXL-97
_cell_angle_alpha 90.00
_cell_angle_beta 90.00
_cell_angle_gamma 120.00
_cell_formula_units_Z 18
_cell_length_a 20.908(3)
_cell_length_b 20.908
_cell_length_c 27.918(4)
_cell_measurement_reflns_used 6062
_cell_measurement_temperature 296(2)
_cell_measurement_theta_max 25.13
_cell_measurement_theta_min 3.68
_cell_volume 10569(2)
_computing_cell_refinement 'Bruker SAINT'
_computing_data_collection 'Bruker SMART'
_computing_data_reduction 'Bruker SAINT'
_computing_molecular_graphics 'ORTEP-III (Burnett and Johnson, 1996), Mercury 1.4, CCDC'
_computing_publication_material 'SHELXL-97 (Sheldrick, 1997)'
_computing_structure_refinement 'SHELXL-97 (Sheldrick, 1997)'
_computing_structure_solution
;
M.C. Burla, M. Camalli, B. Carrozzini, G.L. Cascarano, C. Giacovazzo,
G. Polidori, R. Spagna (2003).
SIR2002: the program. J. Appl. Cryst. 36,1103
;
_diffrn_ambient_temperature 296(2)
_diffrn_measured_fraction_theta_full 1.000
_diffrn_measured_fraction_theta_max 0.981
_diffrn_measurement_device_type 'Bruker SMART CCD area-detector'
_diffrn_measurement_method '\w and \f scans'
_diffrn_radiation_monochromator graphite
_diffrn_radiation_source 'fine-focus sealed tube'
_diffrn_radiation_type MoK\a
_diffrn_radiation_wavelength 0.71073
_diffrn_reflns_av_R_equivalents 0.0346
_diffrn_reflns_av_sigmaI/netI 0.0182
_diffrn_reflns_limit_h_max 28
_diffrn_reflns_limit_h_min -28
_diffrn_reflns_limit_k_max 27
_diffrn_reflns_limit_k_min -28
_diffrn_reflns_limit_l_max 38
_diffrn_reflns_limit_l_min -37
_diffrn_reflns_number 34978
_diffrn_reflns_theta_full 26.00
_diffrn_reflns_theta_max 29.08
_diffrn_reflns_theta_min 1.84
_diffrn_standards_decay_% 0.00
_exptl_absorpt_coefficient_mu 5.374
_exptl_absorpt_correction_T_max 1.000000
_exptl_absorpt_correction_T_min 0.812372
_exptl_absorpt_correction_type multi-scan
_exptl_absorpt_process_details 'SADABS, Bruker, 1997'
_exptl_crystal_colour colourless
_exptl_crystal_density_diffrn 2.204
_exptl_crystal_density_method 'not measured'
_exptl_crystal_description prism
_exptl_crystal_F_000 6405
_exptl_crystal_size_max 0.28
_exptl_crystal_size_mid 0.22
_exptl_crystal_size_min 0.17
_refine_diff_density_max 1.059
_refine_diff_density_min -1.103
_refine_diff_density_rms 0.095
_refine_ls_extinction_method none
_refine_ls_goodness_of_fit_ref 1.040
_refine_ls_hydrogen_treatment noref
_refine_ls_matrix_type full
_refine_ls_number_parameters 104
_refine_ls_number_reflns 3104
_refine_ls_number_restraints 0
_refine_ls_restrained_S_all 1.040
_refine_ls_R_factor_all 0.0822
_refine_ls_R_factor_gt 0.0390
_refine_ls_shift/su_max 0.001
_refine_ls_shift/su_mean 0.000
_refine_ls_structure_factor_coef Fsqd
_refine_ls_weighting_details 'w=1/[\s^2^(Fo^2^)+(0.0321P)^2^+94.8972P] where P=(Fo^2^+2Fc^2^)/3'
_refine_ls_weighting_scheme calc
_refine_ls_wR_factor_gt 0.0900
_refine_ls_wR_factor_ref 0.1114
_reflns_number_gt 1767
_reflns_number_total 3104
_reflns_threshold_expression I>2\s(I)
_cod_data_source_file b716879a.txt
_cod_data_source_block re229
_cod_original_sg_symbol_H-M R-3c
_cod_database_code 7103029

loop_
_symmetry_equiv_pos_as_xyz
'x, y, z'
'-y, x-y, z'
'-x+y, -x, z'
'x-y, -y, -z+1/2'
'-x, -x+y, -z+1/2'
'y, x, -z+1/2'
'x+2/3, y+1/3, z+1/3'
'-y+2/3, x-y+1/3, z+1/3'
'-x+y+2/3, -x+1/3, z+1/3'
'x-y+2/3, -y+1/3, -z+5/6'
'-x+2/3, -x+y+1/3, -z+5/6'
'y+2/3, x+1/3, -z+5/6'
'x+1/3, y+2/3, z+2/3'
'-y+1/3, x-y+2/3, z+2/3'
'-x+y+1/3, -x+2/3, z+2/3'
'x-y+1/3, -y+2/3, -z+7/6'
'-x+1/3, -x+y+2/3, -z+7/6'
'y+1/3, x+2/3, -z+7/6'
'-x, -y, -z'
'y, -x+y, -z'
'x-y, x, -z'
'-x+y, y, z-1/2'
'x, x-y, z-1/2'
'-y, -x, z-1/2'
'-x+2/3, -y+1/3, -z+1/3'
'y+2/3, -x+y+1/3, -z+1/3'
'x-y+2/3, x+1/3, -z+1/3'
'-x+y+2/3, y+1/3, z-1/6'
'x+2/3, x-y+1/3, z-1/6'
'-y+2/3, -x+1/3, z-1/6'
'-x+1/3, -y+2/3, -z+2/3'
'y+1/3, -x+y+2/3, -z+2/3'
'x-y+1/3, x+2/3, -z+2/3'
'-x+y+1/3, y+2/3, z+1/6'
'x+1/3, x-y+2/3, z+1/6'
'-y+1/3, -x+2/3, z+1/6'

loop_
_atom_site_label
_atom_site_type_symbol
_atom_site_fract_x
_atom_site_fract_y
_atom_site_fract_z
_atom_site_U_iso_or_equiv
_atom_site_adp_type
_atom_site_occupancy
_atom_site_symmetry_multiplicity
_atom_site_calc_flag
_atom_site_refinement_flags
_atom_site_disorder_assembly
_atom_site_disorder_group
I1 I 0.6667 0.16563(3) 0.0833 0.0848(2) Uani 1 2 d S . .
C1 C 0.6667 0.2662(4) 0.0833 0.072(2) Uani 1 2 d S . .
C2 C 0.6019(4) 0.2686(4) 0.0833 0.072(2) Uani 1 2 d S . .
F1 F 0.5383(2) 0.2050(2) 0.0833 0.1007(18) Uani 1 2 d S . .
I2 I 0.83402(2) 0.33324(2) 0.22307(2) 0.09169(18) Uani 1 1 d . . .
C3 C 0.6665(4) 0.2681(4) 0.2171(3) 0.0823(19) Uani 1 1 d . . .
C4 C 0.7337(4) 0.3336(3) 0.2168(3) 0.0802(18) Uani 1 1 d . . .
F2 F 0.6666(2) 0.2043(2) 0.21813(18) 0.1114(15) Uani 1 1 d . . .
I3 I 1.0000 0.34002(3) 0.2500 0.07443(18) Uani 1 2 d S . .
P1 P 0.62615(13) 0.0000 0.2500 0.0681(10) Uani 0.730(8) 2 d SP . 1
C5 C 0.5894(4) 0.0222(4) 0.2023(3) 0.098(2) Uani 1 1 d . . 1
H5A H 0.5865 0.0657 0.2107 0.117 Uiso 1 1 calc R . 1
H5B H 0.6232 0.0353 0.1755 0.117 Uiso 1 1 calc R . 1
C6 C 0.5153(4) -0.0362(5) 0.1864(3) 0.121(3) Uani 1 1 d . . 1
H6A H 0.4997 -0.0185 0.1596 0.182 Uiso 1 1 calc R . 1
H6B H 0.4807 -0.0486 0.2121 0.182 Uiso 1 1 calc R . 1
H6C H 0.5175 -0.0792 0.1770 0.182 Uiso 1 1 calc R . 1
C7 C 0.7085(4) 0.0746(4) 0.2645(3) 0.107(2) Uani 1 1 d . . 1
H7A H 0.7008 0.1157 0.2715 0.128 Uiso 1 1 calc R . 1
H7B H 0.7269 0.0636 0.2934 0.128 Uiso 1 1 calc R . 1
C8 C 0.7676(4) 0.0983(5) 0.2252(3) 0.129(3) Uani 1 1 d . . 1
H8A H 0.8122 0.1411 0.2357 0.193 Uiso 1 1 calc R . 1
H8B H 0.7503 0.1098 0.1965 0.193 Uiso 1 1 calc R . 1
H8C H 0.7773 0.0587 0.2190 0.193 Uiso 1 1 calc R . 1
N1 N 0.62615(13) 0.0000 0.2500 0.0681(10) Uani 0.27 2 d SP . 2

loop_
_atom_site_aniso_label
_atom_site_aniso_U_11
_atom_site_aniso_U_22
_atom_site_aniso_U_33
_atom_site_aniso_U_23
_atom_site_aniso_U_13
_atom_site_aniso_U_12
I1 0.0800(4) 0.0667(3) 0.1120(5) 0.00362(17) 0.0072(3) 0.0400(2)
C1 0.071(5) 0.064(4) 0.082(6) 0.001(2) 0.003(4) 0.036(3)
C2 0.063(3) 0.063(3) 0.087(6) 0.000(2) 0.000(2) 0.027(4)
F1 0.0605(19) 0.0605(19) 0.166(5) -0.0042(18) 0.0042(18) 0.019(2)
I2 0.0679(3) 0.0761(3) 0.1350(4) -0.0014(3) 0.0142(2) 0.0390(2)
C3 0.074(4) 0.070(4) 0.106(5) -0.009(3) -0.001(4) 0.039(3)
C4 0.071(4) 0.068(4) 0.103(5) 0.003(3) 0.008(3) 0.035(3)
F2 0.079(2) 0.064(2) 0.194(5) -0.020(3) -0.001(3) 0.0379(19)
I3 0.0690(3) 0.0649(3) 0.0907(4) 0.00820(15) 0.0164(3) 0.03450(17)
P1 0.0650(14) 0.0723(19) 0.0693(18) -0.0137(13) -0.0068(7) 0.0362(9)
C5 0.095(5) 0.114(6) 0.095(5) -0.001(4) 0.007(4) 0.061(5)
C6 0.087(5) 0.167(8) 0.104(6) -0.009(6) -0.008(4) 0.059(6)
C7 0.102(5) 0.101(6) 0.122(6) -0.021(5) -0.015(5) 0.055(5)
C8 0.078(5) 0.132(7) 0.158(8) -0.010(6) 0.020(5) 0.039(5)
N1 0.0650(14) 0.0723(19) 0.0693(18) -0.0137(13) -0.0068(7) 0.0362(9)

loop_
_atom_type_symbol
_atom_type_description
_atom_type_scat_dispersion_real
_atom_type_scat_dispersion_imag
_atom_type_scat_source
C C 0.0033 0.0016 'International Tables Vol C Tables 4.2.6.8 and 6.1.1.4'
H H 0.0000 0.0000 'International Tables Vol C Tables 4.2.6.8 and 6.1.1.4'
F F 0.0171 0.0103 'International Tables Vol C Tables 4.2.6.8 and 6.1.1.4'
N N 0.0061 0.0033 'International Tables Vol C Tables 4.2.6.8 and 6.1.1.4'
P P 0.1023 0.0942 'International Tables Vol C Tables 4.2.6.8 and 6.1.1.4'
I I -0.4742 1.8119 'International Tables Vol C Tables 4.2.6.8 and 6.1.1.4'

loop_
_geom_angle_atom_site_label_1
_geom_angle_atom_site_label_2
_geom_angle_atom_site_label_3
_geom_angle
_geom_angle_site_symmetry_1
_geom_angle_site_symmetry_3
_geom_angle_publ_flag
C2 C1 C2 116.4(9) . 2_655 ?
C2 C1 I1 121.8(5) . . ?
C2 C1 I1 121.8(5) 2_655 . ?
F1 C2 C1 118.2(5) . . ?
F1 C2 C1 118.2(5) . 3_665 ?
C1 C2 C1 123.6(9) . 3_665 ?
F2 C3 C4 118.7(6) . 3_665 ?
F2 C3 C4 118.6(6) . . ?
C4 C3 C4 122.7(7) 3_665 . ?
C3 C4 C3 117.3(7) 2_655 . ?
C3 C4 I2 121.4(5) 2_655 . ?
C3 C4 I2 120.9(5) . . ?
C7 P1 C7 112.5(6) . 4 ?
C7 P1 C5 108.8(4) . . ?
C7 P1 C5 109.0(4) 4 . ?
C7 P1 C5 109.0(4) . 4 ?
C7 P1 C5 108.8(4) 4 4 ?
C5 P1 C5 108.6(5) . 4 ?
C6 C5 P1 115.9(6) . . ?
C6 C5 H5A 108.3 . . ?
P1 C5 H5A 108.3 . . ?
C6 C5 H5B 108.3 . . ?
P1 C5 H5B 108.3 . . ?
H5A C5 H5B 107.4 . . ?
C5 C6 H6A 109.5 . . ?
C5 C6 H6B 109.5 . . ?
H6A C6 H6B 109.5 . . ?
C5 C6 H6C 109.5 . . ?
H6A C6 H6C 109.5 . . ?
H6B C6 H6C 109.5 . . ?
C8 C7 P1 114.2(6) . . ?
C8 C7 H7A 108.7 . . ?
P1 C7 H7A 108.7 . . ?
C8 C7 H7B 108.7 . . ?
P1 C7 H7B 108.7 . . ?
H7A C7 H7B 107.6 . . ?
C7 C8 H8A 109.5 . . ?
C7 C8 H8B 109.5 . . ?
H8A C8 H8B 109.5 . . ?
C7 C8 H8C 109.5 . . ?
H8A C8 H8C 109.5 . . ?
H8B C8 H8C 109.5 . . ?

loop_
_geom_bond_atom_site_label_1
_geom_bond_atom_site_label_2
_geom_bond_distance
_geom_bond_site_symmetry_2
_geom_bond_publ_flag
I1 C1 2.103(8) . ?
C1 C2 1.379(5) . ?
C1 C2 1.379(5) 2_655 ?
C2 F1 1.330(9) . ?
C2 C1 1.379(5) 3_665 ?
I2 C4 2.109(7) . ?
C3 F2 1.336(7) . ?
C3 C4 1.373(8) 3_665 ?
C3 C4 1.388(8) . ?
C4 C3 1.373(8) 2_655 ?
P1 C7 1.696(8) . ?
P1 C7 1.696(8) 4 ?
P1 C5 1.712(8) . ?
P1 C5 1.712(8) 4 ?
C5 C6 1.483(10) . ?
C5 H5A 0.9700 . ?
C5 H5B 0.9700 . ?
C6 H6A 0.9600 . ?
C6 H6B 0.9600 . ?
C6 H6C 0.9600 . ?
C7 C8 1.536(11) . ?
C7 H7A 0.9700 . ?
C7 H7B 0.9700 . ?
C8 H8A 0.9600 . ?
C8 H8B 0.9600 . ?
C8 H8C 0.9600 . ?

loop_
_geom_torsion_atom_site_label_1
_geom_torsion_atom_site_label_2
_geom_torsion_atom_site_label_3
_geom_torsion_atom_site_label_4
_geom_torsion
_geom_torsion_site_symmetry_1
_geom_torsion_site_symmetry_2
_geom_torsion_site_symmetry_3
_geom_torsion_site_symmetry_4
_geom_torsion_publ_flag
C2 C1 C2 F1 180.0 2_655 . . . ?
I1 C1 C2 F1 0.0 . . . . ?
C2 C1 C2 C1 0.0 2_655 . . 3_665 ?
I1 C1 C2 C1 180.0 . . . 3_665 ?
F2 C3 C4 C3 -178.2(4) . . . 2_655 ?
C4 C3 C4 C3 1.0(16) 3_665 . . 2_655 ?
F2 C3 C4 I2 -4.4(10) . . . . ?
C4 C3 C4 I2 174.8(4) 3_665 . . . ?
C7 P1 C5 C6 -177.3(6) . . . . ?
C7 P1 C5 C6 59.7(7) 4 . . . ?
C5 P1 C5 C6 -58.8(5) 4 . . . ?
C7 P1 C7 C8 56.8(6) 4 . . . ?
C5 P1 C7 C8 -64.1(8) . . . . ?
C5 P1 C7 C8 177.6(6) 4 . . . ?
